data_4337397
loop_
_publ_author_name
'Bubrin, Denis'
'Niemeyer, Mark'

_publ_section_title
;
 Formation of Novel T-Shaped NNN Ligands via Rare-Earth Metal-Mediated
 Si-H Activation.
;
_journal_issue 3
_journal_name_full 'Inorganic chemistry'
_journal_page_first 1269
_journal_page_last 1271
_journal_paper_doi 10.1021/ic402941z
_journal_volume 53
_journal_year 2014
_chemical_formula_sum 'C58 H74 Ce N3 O1.5 Si2'
_chemical_formula_weight 1033.50
_chemical_melting_point 504
_chemical_name_systematic
; 
Bis((2,4,6,2'',4'',6''-hexamethyl-1,1':3';1''-terphenyl-
2')amido)tetramethyldisilazanido-N,N',N"-cerium 
sesqui(tetrahydrofuran)solvate
;
_space_group_IT_number 2
_symmetry_cell_setting triclinic
_symmetry_space_group_name_Hall '-P 1'
_symmetry_space_group_name_H-M 'P -1'
_atom_sites_solution_hydrogens geom
_atom_sites_solution_primary direct
_atom_sites_solution_secondary difmap
_audit_creation_method SHELXL-97
_cell_angle_alpha 81.559(2)
_cell_angle_beta 80.336(2)
_cell_angle_gamma 64.769(2)
_cell_formula_units_Z 2
_cell_length_a 10.0648(4)
_cell_length_b 10.7357(4)
_cell_length_c 27.2474(11)
_cell_measurement_temperature 173(2)
_cell_volume 2616.12(18)
_computing_structure_refinement 'SHELXL-97 (Sheldrick, 1997)'
_computing_structure_solution 'SHELXS-97 (Sheldrick, 1990)'
_diffrn_ambient_temperature 173(2)
_diffrn_measured_fraction_theta_full 0.993
_diffrn_measured_fraction_theta_max 0.993
_diffrn_measurement_device_type 'Bruker Smart Apex2'
_diffrn_radiation_monochromator graphite
_diffrn_radiation_source 'fine-focus sealed tube'
_diffrn_radiation_type MoK\a
_diffrn_radiation_wavelength 0.71073
_diffrn_reflns_av_R_equivalents 0.0718
_diffrn_reflns_av_sigmaI/netI 0.0506
_diffrn_reflns_limit_h_max 13
_diffrn_reflns_limit_h_min -13
_diffrn_reflns_limit_k_max 14
_diffrn_reflns_limit_k_min -14
_diffrn_reflns_limit_l_max 37
_diffrn_reflns_limit_l_min -37
_diffrn_reflns_number 62680
_diffrn_reflns_theta_full 29.60
_diffrn_reflns_theta_max 29.60
_diffrn_reflns_theta_min 1.52
_exptl_absorpt_coefficient_mu 0.959
_exptl_absorpt_correction_T_max 0.764
_exptl_absorpt_correction_T_min 0.601
_exptl_absorpt_correction_type multi-scan
_exptl_crystal_colour orange
_exptl_crystal_density_diffrn 1.312
_exptl_crystal_density_method 'not measured'
_exptl_crystal_description plate
_exptl_crystal_F_000 1082
_exptl_crystal_size_max 0.45
_exptl_crystal_size_mid 0.40
_exptl_crystal_size_min 0.12
_refine_diff_density_max 1.407
_refine_diff_density_min -2.394
_refine_diff_density_rms 0.101
_refine_ls_extinction_method none
_refine_ls_goodness_of_fit_ref 1.459
_refine_ls_hydrogen_treatment refU
_refine_ls_matrix_type full
_refine_ls_number_parameters 629
_refine_ls_number_reflns 14572
_refine_ls_number_restraints 10
_refine_ls_restrained_S_all 1.466
_refine_ls_R_factor_all 0.0562
_refine_ls_R_factor_gt 0.0463
_refine_ls_shift/su_max 0.003
_refine_ls_shift/su_mean 0.000
_refine_ls_structure_factor_coef Fsqd
_refine_ls_weighting_details 'calc w=1/[\s^2^(Fo^2^)+(0.0393P)^2^] where P=(Fo^2^+2Fc^2^)/3'
_refine_ls_weighting_scheme calc
_refine_ls_wR_factor_gt 0.1055
_refine_ls_wR_factor_ref 0.1080
_reflns_number_gt 12772
_reflns_number_total 14572
_reflns_threshold_expression >2sigma(I)
_cod_data_source_file ic402941z_si_002.cif
_cod_data_source_block 2athf
_cod_original_sg_symbol_H-M P-1
_cod_original_formula_sum 'C58 H74 Ce N3 O1.50 Si2'
_cod_database_code 4337397

loop_
_symmetry_equiv_pos_as_xyz
'x, y, z'
'-x, -y, -z'

loop_
_atom_site_label
_atom_site_type_symbol
_atom_site_fract_x
_atom_site_fract_y
_atom_site_fract_z
_atom_site_U_iso_or_equiv
_atom_site_adp_type
_atom_site_occupancy
_atom_site_symmetry_multiplicity
_atom_site_calc_flag
_atom_site_refinement_flags
Ce Ce 0.577599(15) 1.784983(15) 0.740552(6) 0.01936(5) Uani 1 1 d .
N1 N 0.6939(2) 1.5784(2) 0.79685(8) 0.0196(4) Uani 1 1 d .
N2 N 0.5430(3) 1.5964(2) 0.72619(9) 0.0248(5) Uani 1 1 d .
N3 N 0.4451(2) 1.8216(2) 0.66960(8) 0.0217(5) Uani 1 1 d .
Si1 Si 0.61818(8) 1.48299(7) 0.77424(3) 0.01921(14) Uani 1 1 d .
Si2 Si 0.47316(8) 1.64961(7) 0.67083(3) 0.02035(15) Uani 1 1 d .
C1 C 0.7589(4) 1.3101(3) 0.75533(13) 0.0381(8) Uani 1 1 d .
H1A H 0.7471 1.2373 0.7795 0.057 Uiso 1 1 calc R
H1B H 0.8584 1.3059 0.7545 0.057 Uiso 1 1 calc R
H1C H 0.7447 1.2968 0.7221 0.057 Uiso 1 1 calc R
C2 C 0.4691(3) 1.4476(3) 0.81680(11) 0.0295(6) Uani 1 1 d .
H2A H 0.5135 1.3755 0.8431 0.044 Uiso 1 1 calc R
H2B H 0.4166 1.4164 0.7976 0.044 Uiso 1 1 calc R
H2C H 0.3993 1.5322 0.8320 0.044 Uiso 1 1 calc R
C3 C 0.6126(3) 1.5485(3) 0.62058(11) 0.0323(7) Uani 1 1 d .
H3A H 0.5708 1.5772 0.5887 0.048 Uiso 1 1 calc R
H3B H 0.6380 1.4497 0.6291 0.048 Uiso 1 1 calc R
H3C H 0.7018 1.5657 0.6177 0.048 Uiso 1 1 calc R
C4 C 0.3010(3) 1.6254(3) 0.66844(12) 0.0317(7) Uani 1 1 d .
H4A H 0.2966 1.6104 0.6342 0.048 Uiso 1 1 calc R
H4B H 0.2143 1.7081 0.6789 0.048 Uiso 1 1 calc R
H4C H 0.3018 1.5451 0.6910 0.048 Uiso 1 1 calc R
C11 C 0.8244(3) 1.5301(3) 0.81830(10) 0.0210(5) Uani 1 1 d .
C12 C 0.9293(3) 1.5863(3) 0.79789(11) 0.0246(6) Uani 1 1 d .
C13 C 1.0672(3) 1.5377(3) 0.81483(13) 0.0334(7) Uani 1 1 d .
H13A H 1.1352 1.5760 0.7997 0.040 Uiso 1 1 calc R
C14 C 1.1061(3) 1.4344(4) 0.85342(13) 0.0389(8) Uani 1 1 d .
H14A H 1.2011 1.3996 0.8645 0.047 Uiso 1 1 calc R
C15 C 1.0035(3) 1.3829(3) 0.87553(12) 0.0325(7) Uani 1 1 d .
H15A H 1.0286 1.3144 0.9028 0.039 Uiso 1 1 calc R
C16 C 0.8640(3) 1.4277(3) 0.85936(11) 0.0246(6) Uani 1 1 d .
C21 C 0.8877(3) 1.7004(3) 0.75745(11) 0.0236(6) Uani 1 1 d .
C22 C 0.9077(3) 1.6722(3) 0.70707(11) 0.0245(6) Uani 1 1 d .
C23 C 0.8649(3) 1.7838(3) 0.66998(11) 0.0271(6) Uani 1 1 d .
H23A H 0.8748 1.7652 0.6362 0.033 Uiso 1 1 calc R
C24 C 0.8081(3) 1.9213(3) 0.68167(12) 0.0289(6) Uani 1 1 d .
C25 C 0.7870(3) 1.9462(3) 0.73177(12) 0.0296(6) Uani 1 1 d .
H25A H 0.7454 2.0390 0.7404 0.036 Uiso 1 1 calc R
C26 C 0.8252(3) 1.8383(3) 0.77000(11) 0.0258(6) Uani 1 1 d .
C31 C 0.3319(3) 1.9384(3) 0.65169(10) 0.0235(6) Uani 1 1 d .
C32 C 0.2483(3) 2.0450(3) 0.68433(11) 0.0261(6) Uani 1 1 d .
C33 C 0.1285(3) 2.1634(3) 0.67027(13) 0.0361(7) Uani 1 1 d .
H33A H 0.0751 2.2314 0.6933 0.043 Uiso 1 1 calc R
C34 C 0.0861(4) 2.1836(3) 0.62299(14) 0.0411(8) Uani 1 1 d .
H34A H 0.0023 2.2633 0.6136 0.049 Uiso 1 1 calc R
C35 C 0.1677(4) 2.0858(3) 0.59003(12) 0.0358(7) Uani 1 1 d .
H35A H 0.1406 2.1013 0.5572 0.043 Uiso 1 1 calc R
C36 C 0.2892(3) 1.9639(3) 0.60245(11) 0.0271(6) Uani 1 1 d .
C41 C 0.2930(3) 2.0274(3) 0.73538(11) 0.0257(6) Uani 1 1 d .
C42 C 0.2570(3) 1.9398(3) 0.77362(11) 0.0256(6) Uani 1 1 d .
C43 C 0.3063(3) 1.9204(3) 0.82031(11) 0.0311(7) Uani 1 1 d .
H43A H 0.2881 1.8554 0.8450 0.037 Uiso 1 1 calc R
C44 C 0.3813(3) 1.9934(3) 0.83169(12) 0.0345(7) Uani 1 1 d .
C45 C 0.4130(3) 2.0826(3) 0.79385(13) 0.0353(7) Uani 1 1 d .
H45A H 0.4654 2.1324 0.8008 0.042 Uiso 1 1 calc R
C46 C 0.3708(3) 2.1013(3) 0.74639(12) 0.0298(6) Uani 1 1 d .
C51 C 0.3726(3) 1.8688(3) 0.56169(11) 0.0277(6) Uani 1 1 d .
C52 C 0.5183(3) 1.8491(3) 0.54287(10) 0.0273(6) Uani 1 1 d .
C53 C 0.5873(3) 1.7723(3) 0.50179(11) 0.0308(6) Uani 1 1 d .
H53A H 0.6855 1.7602 0.4890 0.037 Uiso 1 1 calc R
C54 C 0.5189(4) 1.7127(3) 0.47877(11) 0.0339(7) Uani 1 1 d .
C55 C 0.3750(4) 1.7323(4) 0.49791(12) 0.0365(7) Uani 1 1 d .
H55A H 0.3258 1.6922 0.4828 0.044 Uiso 1 1 calc R
C56 C 0.3015(4) 1.8093(3) 0.53866(11) 0.0327(7) Uani 1 1 d .
C61 C 0.7619(3) 1.3672(3) 0.88739(10) 0.0225(5) Uani 1 1 d .
C62 C 0.8012(3) 1.2236(3) 0.88952(11) 0.0274(6) Uani 1 1 d .
C63 C 0.7049(4) 1.1692(3) 0.91765(11) 0.0337(7) Uani 1 1 d .
H63A H 0.7300 1.0730 0.9183 0.040 Uiso 1 1 calc R
C64 C 0.5743(4) 1.2514(4) 0.94438(11) 0.0344(7) Uani 1 1 d .
C65 C 0.5400(3) 1.3908(3) 0.94351(11) 0.0312(7) Uani 1 1 d .
H65A H 0.4526 1.4473 0.9628 0.037 Uiso 1 1 calc R
C66 C 0.6295(3) 1.4510(3) 0.91519(10) 0.0251(6) Uani 1 1 d .
C221 C 0.9740(3) 1.5268(3) 0.69194(12) 0.0303(6) Uani 1 1 d .
H22A H 1.0362 1.5219 0.6599 0.045 Uiso 1 1 calc R
H22B H 0.8947 1.4996 0.6886 0.045 Uiso 1 1 calc R
H22C H 1.0344 1.4641 0.7174 0.045 Uiso 1 1 calc R
C241 C 0.7788(4) 2.0376(3) 0.64052(14) 0.0411(8) Uani 1 1 d .
H24A H 0.7164 2.1258 0.6548 0.062 Uiso 1 1 calc R
H24B H 0.7281 2.0230 0.6156 0.062 Uiso 1 1 calc R
H24C H 0.8728 2.0394 0.6245 0.062 Uiso 1 1 calc R
C261 C 0.7990(4) 1.8697(3) 0.82348(13) 0.0364(7) Uani 1 1 d .
H26A H 0.8938 1.8316 0.8373 0.055 Uiso 1 1 calc R
H26B H 0.7346 1.8280 0.8427 0.055 Uiso 1 1 calc R
H26C H 0.7516 1.9700 0.8254 0.055 Uiso 1 1 calc R
C421 C 0.1642(4) 1.8672(4) 0.76525(13) 0.0376(8) Uani 1 1 d .
H42A H 0.1097 1.9143 0.7365 0.056 Uiso 1 1 calc R
H42B H 0.0941 1.8689 0.7951 0.056 Uiso 1 1 calc R
H42C H 0.2286 1.7711 0.7587 0.056 Uiso 1 1 calc R
C441 C 0.4174(5) 1.9841(4) 0.88417(14) 0.0505(10) Uani 1 1 d .
H44A H 0.4491 1.8883 0.8988 0.076 Uiso 1 1 calc R
H44B H 0.3293 2.0437 0.9046 0.076 Uiso 1 1 calc R
H44C H 0.4971 2.0142 0.8831 0.076 Uiso 1 1 calc R
C461 C 0.4037(4) 2.2019(4) 0.70730(16) 0.0455(9) Uani 1 1 d .
H46A H 0.4846 2.2191 0.7161 0.068 Uiso 1 1 calc R
H46B H 0.3152 2.2890 0.7056 0.068 Uiso 1 1 calc R
H46C H 0.4326 2.1633 0.6748 0.068 Uiso 1 1 calc R
C521 C 0.6009(3) 1.9116(3) 0.56559(11) 0.0313(6) Uani 1 1 d .
H52A H 0.6853 1.9126 0.5419 0.047 Uiso 1 1 calc R
H52B H 0.6364 1.8563 0.5964 0.047 Uiso 1 1 calc R
H52C H 0.5344 2.0064 0.5732 0.047 Uiso 1 1 calc R
C541 C 0.5963(5) 1.6331(4) 0.43323(13) 0.0488(9) Uani 1 1 d .
H54A H 0.6699 1.6662 0.4156 0.073 Uiso 1 1 calc R
H54B H 0.5234 1.6473 0.4109 0.073 Uiso 1 1 calc R
H54C H 0.6455 1.5345 0.4437 0.073 Uiso 1 1 calc R
C561 C 0.1421(4) 1.8306(4) 0.55544(14) 0.0478(9) Uani 1 1 d .
H56A H 0.1248 1.7558 0.5449 0.072 Uiso 1 1 calc R
H56B H 0.0755 1.9194 0.5403 0.072 Uiso 1 1 calc R
H56C H 0.1230 1.8303 0.5919 0.072 Uiso 1 1 calc R
C621 C 0.9450(4) 1.1256(3) 0.86353(14) 0.0389(8) Uani 1 1 d .
H62A H 0.9327 1.0455 0.8554 0.058 Uiso 1 1 calc R
H62B H 1.0226 1.0946 0.8856 0.058 Uiso 1 1 calc R
H62C H 0.9730 1.1730 0.8327 0.058 Uiso 1 1 calc R
C641 C 0.4744(5) 1.1873(5) 0.97434(14) 0.0557(11) Uani 1 1 d .
H64A H 0.3808 1.2605 0.9868 0.084 Uiso 1 1 calc R
H64B H 0.5229 1.1273 1.0026 0.084 Uiso 1 1 calc R
H64C H 0.4549 1.1326 0.9529 0.084 Uiso 1 1 calc R
C661 C 0.5853(4) 1.6032(3) 0.91521(11) 0.0335(7) Uani 1 1 d .
H66A H 0.4976 1.6421 0.9395 0.050 Uiso 1 1 calc R
H66B H 0.5626 1.6482 0.8818 0.050 Uiso 1 1 calc R
H66C H 0.6667 1.6188 0.9244 0.050 Uiso 1 1 calc R
O101 O 0.8803(8) 0.8145(8) 0.9633(4) 0.219(4) Uani 1 1 d D
C102 C 0.9732(12) 0.8518(10) 0.9866(3) 0.165(5) Uani 1 1 d D
H10A H 0.9623 0.8289 1.0231 0.198 Uiso 1 1 calc R
H10B H 0.9472 0.9522 0.9800 0.198 Uiso 1 1 calc R
C103 C 1.1305(9) 0.7694(10) 0.9639(5) 0.200(6) Uani 1 1 d D
H10C H 1.1607 0.8209 0.9343 0.240 Uiso 1 1 calc R
H10D H 1.2021 0.7423 0.9886 0.240 Uiso 1 1 calc R
C104 C 1.1147(9) 0.6522(12) 0.9506(6) 0.271(10) Uani 1 1 d D
H10E H 1.1716 0.5683 0.9714 0.325 Uiso 1 1 calc R
H10F H 1.1539 0.6368 0.9151 0.325 Uiso 1 1 calc R
C105 C 0.9570(9) 0.6780(9) 0.9585(5) 0.171(4) Uani 1 1 d D
H10G H 0.9296 0.6513 0.9297 0.206 Uiso 1 1 calc R
H10H H 0.9360 0.6237 0.9890 0.206 Uiso 1 1 calc R
O201 O 0.9986(9) 1.6424(10) 0.5149(4) 0.107(3) Uani 0.50 1 d PD
C202 C 0.972(3) 1.534(2) 0.5464(6) 0.122(10) Uani 0.50 1 d PD
H20A H 0.8838 1.5725 0.5712 0.146 Uiso 0.50 1 calc PR
H20B H 1.0583 1.4752 0.5645 0.146 Uiso 0.50 1 calc PR
C203 C 0.9463(17) 1.4496(18) 0.5110(5) 0.058(4) Uani 0.50 1 d PD
H20C H 0.9821 1.3508 0.5235 0.070 Uiso 0.50 1 calc PR
H20D H 0.8401 1.4853 0.5068 0.070 Uiso 0.50 1 calc PR
C204 C 1.0366(18) 1.4696(14) 0.4619(5) 0.050(3) Uani 0.50 1 d PD
H20E H 1.1164 1.3810 0.4516 0.060 Uiso 0.50 1 calc PR
H20F H 0.9736 1.5152 0.4347 0.060 Uiso 0.50 1 calc PR
C205 C 1.0982(13) 1.5634(14) 0.4775(5) 0.050(3) Uani 0.50 1 d PD
H20G H 1.1949 1.5069 0.4900 0.060 Uiso 0.50 1 calc PR
H20H H 1.1132 1.6249 0.4483 0.060 Uiso 0.50 1 calc PR

loop_
_atom_site_aniso_label
_atom_site_aniso_U_11
_atom_site_aniso_U_22
_atom_site_aniso_U_33
_atom_site_aniso_U_23
_atom_site_aniso_U_13
_atom_site_aniso_U_12
Ce 0.01680(8) 0.01652(8) 0.02572(9) -0.00456(5) 0.00035(5) -0.00793(5)
N1 0.0168(10) 0.0198(10) 0.0248(11) -0.0052(8) 0.0002(8) -0.0099(9)
N2 0.0347(13) 0.0221(11) 0.0232(12) 0.0017(9) -0.0080(10) -0.0164(10)
N3 0.0198(11) 0.0198(11) 0.0228(11) -0.0032(8) 0.0018(9) -0.0069(9)
Si1 0.0198(3) 0.0185(3) 0.0214(4) -0.0024(3) -0.0006(3) -0.0102(3)
Si2 0.0221(3) 0.0198(3) 0.0198(4) -0.0030(3) -0.0008(3) -0.0095(3)
C1 0.0417(18) 0.0250(15) 0.0458(19) -0.0104(13) 0.0043(15) -0.0131(14)
C2 0.0251(14) 0.0398(17) 0.0304(15) 0.0029(12) -0.0042(12) -0.0215(13)
C3 0.0350(16) 0.0276(15) 0.0287(15) -0.0089(12) 0.0028(12) -0.0080(13)
C4 0.0343(16) 0.0396(17) 0.0301(16) -0.0055(13) -0.0047(12) -0.0226(14)
C11 0.0183(12) 0.0219(13) 0.0244(13) -0.0059(10) 0.0001(10) -0.0095(10)
C12 0.0176(12) 0.0240(13) 0.0337(15) -0.0044(11) -0.0012(11) -0.0100(11)
C13 0.0205(14) 0.0345(17) 0.0497(19) 0.0023(14) -0.0054(13) -0.0171(13)
C14 0.0227(15) 0.048(2) 0.049(2) 0.0056(16) -0.0132(14) -0.0177(14)
C15 0.0253(14) 0.0352(17) 0.0381(17) 0.0043(13) -0.0104(13) -0.0133(13)
C16 0.0225(13) 0.0237(13) 0.0307(15) -0.0017(11) -0.0048(11) -0.0120(11)
C21 0.0150(11) 0.0230(13) 0.0362(16) -0.0034(11) 0.0005(11) -0.0121(10)
C22 0.0145(12) 0.0239(13) 0.0370(16) -0.0077(11) 0.0045(11) -0.0106(10)
C23 0.0211(13) 0.0277(14) 0.0328(15) -0.0029(12) 0.0018(11) -0.0119(11)
C24 0.0215(13) 0.0252(14) 0.0416(17) 0.0008(12) 0.0002(12) -0.0136(12)
C25 0.0238(14) 0.0208(13) 0.0481(19) -0.0051(12) -0.0017(13) -0.0131(11)
C26 0.0169(12) 0.0257(14) 0.0387(16) -0.0064(12) -0.0003(11) -0.0122(11)
C31 0.0200(12) 0.0204(13) 0.0284(14) -0.0018(10) 0.0026(11) -0.0087(10)
C32 0.0220(13) 0.0222(13) 0.0323(15) -0.0056(11) 0.0033(11) -0.0088(11)
C33 0.0276(15) 0.0283(16) 0.0429(19) -0.0048(13) 0.0047(13) -0.0051(13)
C34 0.0272(16) 0.0285(16) 0.052(2) 0.0029(14) -0.0038(15) 0.0005(13)
C35 0.0344(17) 0.0308(16) 0.0354(17) 0.0059(13) -0.0078(13) -0.0083(14)
C36 0.0222(13) 0.0282(14) 0.0281(15) 0.0008(11) -0.0023(11) -0.0090(12)
C41 0.0182(12) 0.0193(12) 0.0343(15) -0.0079(11) 0.0037(11) -0.0033(10)
C42 0.0207(13) 0.0276(14) 0.0275(14) -0.0130(11) 0.0072(11) -0.0093(11)
C43 0.0287(15) 0.0284(15) 0.0292(15) -0.0099(12) 0.0107(12) -0.0080(12)
C44 0.0271(15) 0.0342(16) 0.0363(17) -0.0187(13) 0.0017(13) -0.0041(13)
C45 0.0292(15) 0.0276(15) 0.051(2) -0.0182(14) -0.0008(14) -0.0098(13)
C46 0.0197(13) 0.0183(13) 0.0472(18) -0.0093(12) 0.0032(12) -0.0045(11)
C51 0.0271(14) 0.0287(15) 0.0241(14) 0.0058(11) -0.0044(11) -0.0105(12)
C52 0.0319(15) 0.0279(14) 0.0212(14) 0.0043(11) -0.0038(11) -0.0131(12)
C53 0.0336(16) 0.0312(15) 0.0238(14) 0.0023(12) -0.0004(12) -0.0124(13)
C54 0.0434(18) 0.0346(16) 0.0219(15) 0.0002(12) -0.0042(13) -0.0152(14)
C55 0.0476(19) 0.0427(19) 0.0272(16) 0.0007(13) -0.0090(14) -0.0256(16)
C56 0.0337(16) 0.0357(17) 0.0266(15) 0.0038(12) -0.0054(12) -0.0138(13)
C61 0.0227(13) 0.0262(13) 0.0209(13) 0.0013(10) -0.0053(10) -0.0124(11)
C62 0.0289(14) 0.0279(14) 0.0243(14) 0.0004(11) -0.0081(11) -0.0098(12)
C63 0.0485(19) 0.0300(16) 0.0285(16) 0.0019(12) -0.0090(14) -0.0216(15)
C64 0.0480(19) 0.0460(19) 0.0204(14) 0.0008(13) -0.0026(13) -0.0315(16)
C65 0.0356(16) 0.0434(18) 0.0194(14) -0.0053(12) 0.0011(12) -0.0216(14)
C66 0.0276(14) 0.0296(14) 0.0204(13) -0.0034(11) -0.0022(11) -0.0137(12)
C221 0.0281(15) 0.0229(14) 0.0380(17) -0.0074(12) 0.0037(12) -0.0100(12)
C241 0.0354(17) 0.0300(17) 0.055(2) 0.0081(15) -0.0058(15) -0.0146(14)
C261 0.0343(17) 0.0361(17) 0.0444(19) -0.0135(14) 0.0000(14) -0.0183(14)
C421 0.0367(17) 0.0469(19) 0.0387(18) -0.0146(15) 0.0076(14) -0.0270(16)
C441 0.055(2) 0.056(2) 0.040(2) -0.0206(17) -0.0048(17) -0.0168(19)
C461 0.0333(17) 0.0295(17) 0.073(3) 0.0063(16) -0.0079(17) -0.0155(14)
C521 0.0349(16) 0.0325(16) 0.0289(15) -0.0002(12) 0.0008(12) -0.0185(13)
C541 0.060(2) 0.055(2) 0.0318(18) -0.0097(16) -0.0035(16) -0.023(2)
C561 0.040(2) 0.065(3) 0.044(2) -0.0019(18) -0.0073(16) -0.0265(19)
C621 0.0319(16) 0.0246(15) 0.052(2) -0.0046(14) -0.0082(15) -0.0022(13)
C641 0.080(3) 0.075(3) 0.0351(19) -0.0122(18) 0.0150(19) -0.060(3)
C661 0.0393(17) 0.0300(15) 0.0277(15) -0.0082(12) 0.0055(13) -0.0126(14)
O101 0.141(6) 0.138(7) 0.387(13) -0.018(7) -0.010(7) -0.073(5)
C102 0.262(14) 0.139(8) 0.133(7) 0.014(6) -0.101(9) -0.100(10)
C103 0.082(6) 0.161(10) 0.352(18) -0.028(11) -0.084(8) -0.022(6)
C104 0.085(6) 0.250(14) 0.50(2) -0.268(16) -0.036(10) -0.011(8)
C105 0.101(6) 0.090(6) 0.303(14) -0.026(7) -0.001(7) -0.025(5)
O201 0.085(6) 0.128(8) 0.127(8) -0.071(6) 0.043(5) -0.064(6)
C202 0.094(16) 0.22(2) 0.058(10) -0.041(12) 0.015(10) -0.071(15)
C203 0.053(8) 0.068(8) 0.046(7) -0.002(5) 0.002(5) -0.021(6)
C204 0.060(8) 0.063(7) 0.045(6) 0.011(5) -0.026(6) -0.040(6)
C205 0.046(7) 0.052(6) 0.045(7) -0.004(5) -0.009(5) -0.015(5)

loop_
_atom_type_symbol
_atom_type_description
_atom_type_scat_dispersion_real
_atom_type_scat_dispersion_imag
_atom_type_scat_source
C C 0.0033 0.0016 'International Tables Vol C Tables 4.2.6.8 and 6.1.1.4'
H H 0.0000 0.0000 'International Tables Vol C Tables 4.2.6.8 and 6.1.1.4'
N N 0.0061 0.0033 'International Tables Vol C Tables 4.2.6.8 and 6.1.1.4'
O O 0.0106 0.0060 'International Tables Vol C Tables 4.2.6.8 and 6.1.1.4'
Si Si 0.0817 0.0704 'International Tables Vol C Tables 4.2.6.8 and 6.1.1.4'
Ce Ce -0.2486 2.6331 'International Tables Vol C Tables 4.2.6.8 and 6.1.1.4'

loop_
_geom_angle_atom_site_label_1
_geom_angle_atom_site_label_2
_geom_angle_atom_site_label_3
_geom_angle
N2 Ce N3 65.85(8)
N2 Ce N1 65.82(8)
N3 Ce N1 131.57(7)
N2 Ce C41 107.62(8)
N3 Ce C41 61.80(8)
N1 Ce C41 139.12(8)
N2 Ce C21 109.91(8)
N3 Ce C21 136.66(7)
N1 Ce C21 61.07(7)
C41 Ce C21 142.47(8)
N2 Ce C42 92.18(8)
N3 Ce C42 72.62(8)
N1 Ce C42 112.28(8)
C41 Ce C42 27.46(8)
C21 Ce C42 148.34(8)
N2 Ce C26 136.67(8)
N3 Ce C26 140.41(8)
N1 Ce C26 78.57(8)
C41 Ce C26 115.50(8)
C21 Ce C26 27.18(7)
C42 Ce C26 124.92(8)
N2 Ce C22 97.11(8)
N3 Ce C22 109.73(8)
N1 Ce C22 73.40(7)
C41 Ce C22 145.17(8)
C21 Ce C22 27.23(8)
C42 Ce C22 170.55(7)
C26 Ce C22 47.46(8)
N2 Ce Si2 32.33(6)
N3 Ce Si2 34.02(5)
N1 Ce Si2 97.60(5)
C41 Ce Si2 87.83(6)
C21 Ce Si2 125.26(6)
C42 Ce Si2 85.45(6)
C26 Ce Si2 148.78(6)
C22 Ce Si2 101.54(6)
N2 Ce Si1 32.18(6)
N3 Ce Si1 98.00(6)
N1 Ce Si1 33.93(5)
C41 Ce Si1 125.88(6)
C21 Ce Si1 87.88(5)
C42 Ce Si1 101.04(6)
C26 Ce Si1 110.58(6)
C22 Ce Si1 87.80(5)
Si2 Ce Si1 64.43(2)
C11 N1 Si1 128.05(18)
C11 N1 Ce 130.92(17)
Si1 N1 Ce 93.99(10)
Si1 N2 Si2 156.74(16)
Si1 N2 Ce 101.48(11)
Si2 N2 Ce 101.15(11)
C31 N3 Si2 128.6(2)
C31 N3 Ce 130.05(18)
Si2 N3 Ce 94.85(10)
N2 Si1 N1 97.92(12)
N2 Si1 C1 114.35(14)
N1 Si1 C1 113.33(14)
N2 Si1 C2 109.17(13)
N1 Si1 C2 116.72(13)
C1 Si1 C2 105.53(15)
N2 Si1 Ce 46.34(8)
N1 Si1 Ce 52.09(8)
C1 Si1 Ce 133.70(11)
C2 Si1 Ce 120.31(11)
N2 Si2 N3 96.77(12)
N2 Si2 C4 114.71(13)
N3 Si2 C4 113.98(13)
N2 Si2 C3 109.49(14)
N3 Si2 C3 115.97(13)
C4 Si2 C3 106.01(15)
N2 Si2 Ce 46.51(8)
N3 Si2 Ce 51.13(8)
C4 Si2 Ce 135.87(10)
C3 Si2 Ce 117.80(11)
N1 C11 C16 125.6(2)
N1 C11 C12 118.0(2)
C16 C11 C12 116.4(2)
C13 C12 C11 122.0(3)
C13 C12 C21 119.9(2)
C11 C12 C21 118.1(2)
C14 C13 C12 120.7(3)
C15 C14 C13 118.4(3)
C14 C15 C16 122.8(3)
C15 C16 C11 119.5(3)
C15 C16 C61 117.5(3)
C11 C16 C61 123.0(2)
C26 C21 C22 119.9(3)
C26 C21 C12 119.2(3)
C22 C21 C12 120.9(2)
C26 C21 Ce 79.59(16)
C22 C21 Ce 79.62(16)
C12 C21 Ce 110.16(16)
C23 C22 C21 119.0(3)
C23 C22 C221 119.3(3)
C21 C22 C221 121.8(3)
C23 C22 Ce 83.04(16)
C21 C22 Ce 73.15(14)
C221 C22 Ce 114.31(17)
C24 C23 C22 121.7(3)
C25 C24 C23 118.0(3)
C25 C24 C241 121.5(3)
C23 C24 C241 120.4(3)
C24 C25 C26 122.0(3)
C25 C26 C21 119.2(3)
C25 C26 C261 120.3(3)
C21 C26 C261 120.5(3)
C25 C26 Ce 84.16(17)
C21 C26 Ce 73.23(15)
C261 C26 Ce 112.45(18)
N3 C31 C32 118.4(3)
N3 C31 C36 125.7(2)
C32 C31 C36 115.9(3)
C33 C32 C31 122.4(3)
C33 C32 C41 119.3(3)
C31 C32 C41 118.3(2)
C34 C33 C32 120.6(3)
C35 C34 C33 118.5(3)
C34 C35 C36 123.2(3)
C35 C36 C31 119.4(3)
C35 C36 C51 117.3(3)
C31 C36 C51 123.3(2)
C42 C41 C46 118.6(3)
C42 C41 C32 121.1(3)
C46 C41 C32 120.3(3)
C42 C41 Ce 77.66(16)
C46 C41 Ce 84.70(16)
C32 C41 Ce 108.41(16)
C43 C42 C41 119.8(3)
C43 C42 C421 119.2(3)
C41 C42 C421 121.0(3)
C43 C42 Ce 83.17(17)
C41 C42 Ce 74.88(15)
C421 C42 Ce 112.84(18)
C44 C43 C42 121.9(3)
C43 C44 C45 117.6(3)
C43 C44 C441 121.1(3)
C45 C44 C441 121.2(3)
C46 C45 C44 122.4(3)
C45 C46 C41 119.6(3)
C45 C46 C461 120.3(3)
C41 C46 C461 120.1(3)
C56 C51 C52 118.9(3)
C56 C51 C36 120.6(3)
C52 C51 C36 120.3(3)
C53 C52 C51 119.1(3)
C53 C52 C521 119.3(3)
C51 C52 C521 121.6(3)
C54 C53 C52 122.7(3)
C53 C54 C55 117.6(3)
C53 C54 C541 121.2(3)
C55 C54 C541 121.2(3)
C54 C55 C56 121.5(3)
C55 C56 C51 120.2(3)
C55 C56 C561 117.7(3)
C51 C56 C561 122.1(3)
C62 C61 C66 119.0(3)
C62 C61 C16 120.4(2)
C66 C61 C16 120.4(2)
C63 C62 C61 119.0(3)
C63 C62 C621 118.5(3)
C61 C62 C621 122.4(3)
C64 C63 C62 121.9(3)
C65 C64 C63 118.4(3)
C65 C64 C641 121.8(3)
C63 C64 C641 119.8(3)
C64 C65 C66 122.1(3)
C65 C66 C61 119.4(3)
C65 C66 C661 119.6(3)
C61 C66 C661 121.0(3)
C105 O101 C102 104.6(8)
O101 C102 C103 106.3(7)
C104 C103 C102 99.9(8)
C103 C104 C105 109.2(7)
O101 C105 C104 106.5(8)
C205 O201 C202 98.6(12)
O201 C202 C203 105.3(11)
C204 C203 C202 103.5(9)
C205 C204 C203 99.9(9)
O201 C205 C204 109.1(10)

loop_
_geom_bond_atom_site_label_1
_geom_bond_atom_site_label_2
_geom_bond_distance
Ce N2 2.292(2)
Ce N3 2.422(2)
Ce N1 2.456(2)
Ce C41 2.944(3)
Ce C21 2.953(3)
Ce C42 2.980(3)
Ce C26 3.034(3)
Ce C22 3.035(3)
Ce Si2 3.0999(8)
Ce Si1 3.1055(7)
N1 C11 1.387(3)
N1 Si1 1.738(2)
N2 Si1 1.688(2)
N2 Si2 1.690(2)
N3 C31 1.378(3)
N3 Si2 1.741(2)
Si1 C1 1.874(3)
Si1 C2 1.874(3)
Si2 C4 1.871(3)
Si2 C3 1.875(3)
C11 C16 1.426(4)
C11 C12 1.427(4)
C12 C13 1.392(4)
C12 C21 1.487(4)
C13 C14 1.384(5)
C14 C15 1.384(4)
C15 C16 1.402(4)
C16 C61 1.490(4)
C21 C26 1.409(4)
C21 C22 1.412(4)
C22 C23 1.411(4)
C22 C221 1.504(4)
C23 C24 1.402(4)
C24 C25 1.393(4)
C24 C241 1.513(4)
C25 C26 1.405(4)
C26 C261 1.499(4)
C31 C32 1.426(4)
C31 C36 1.430(4)
C32 C33 1.387(4)
C32 C41 1.495(4)
C33 C34 1.383(5)
C34 C35 1.370(5)
C35 C36 1.403(4)
C36 C51 1.507(4)
C41 C42 1.406(4)
C41 C46 1.417(4)
C42 C43 1.398(4)
C42 C421 1.509(4)
C43 C44 1.391(5)
C44 C45 1.393(5)
C44 C441 1.512(5)
C45 C46 1.389(5)
C46 C461 1.503(5)
C51 C56 1.404(4)
C51 C52 1.405(4)
C52 C53 1.392(4)
C52 C521 1.515(4)
C53 C54 1.383(5)
C54 C55 1.391(5)
C54 C541 1.515(5)
C55 C56 1.391(5)
C56 C561 1.519(5)
C61 C62 1.413(4)
C61 C66 1.414(4)
C62 C63 1.404(4)
C62 C621 1.510(4)
C63 C64 1.384(5)
C64 C65 1.382(5)
C64 C641 1.517(5)
C65 C66 1.394(4)
C66 C661 1.499(4)
O101 C105 1.349(7)
O101 C102 1.424(7)
C102 C103 1.520(8)
C103 C104 1.437(8)
C104 C105 1.473(8)
O201 C205 1.396(9)
O201 C202 1.438(9)
C202 C203 1.534(9)
C203 C204 1.528(9)
C204 C205 1.524(8)
